data_1543126
loop_
_publ_author_name
'Medjroubi, Mohamed Larbi'
'Jeannin, Olivier'
'Fourmigu\'e, Marc'
'Boudjada, Ali'
'Meinnel, Jean'

_publ_section_title
;
 Dibromonitrotoluene
;
_journal_issue 4
_journal_name_full IUCrData
_journal_page_first x160621
_journal_paper_doi 10.1107/S2414314616006210
_journal_volume 1
_journal_year 2016
_chemical_formula_iupac 'C7 H5 Br2 N O2'
_chemical_formula_moiety 'C7 H5 Br2 N O2'
_chemical_formula_sum 'C7 H5 Br2 N O2'
_chemical_formula_weight 294.93
_chemical_name_common
;
Dibromonitrotoluene
;
_chemical_name_systematic
;
1,3-Dibromo-2-methyl-5-nitrobenzene
;
_space_group_IT_number 2
_symmetry_cell_setting triclinic
_symmetry_space_group_name_Hall '-P 1'
_symmetry_space_group_name_H-M 'P -1'
_atom_sites_solution_hydrogens difmap
_atom_sites_solution_primary direct
_cell_angle_alpha 91.324(5)
_cell_angle_beta 90.517(5)
_cell_angle_gamma 103.216(5)
_cell_formula_units_Z 4
_cell_length_a 8.755(5)
_cell_length_b 9.533(5)
_cell_length_c 10.897(5)
_cell_measurement_reflns_used 3096
_cell_measurement_temperature 150
_cell_measurement_theta_max 27.37
_cell_measurement_theta_min 2.85
_cell_volume 885.1(8)
_computing_cell_refinement
;
SAINT (Bruker, 2006)
;
_computing_data_collection
;
APEX2 (Bruker, 2006)
;
_computing_data_reduction
;
SAINT (Bruker, 2006)
;
_computing_molecular_graphics
;
CAMERON (Watkin <i>et al.</i>,  1996) and Mercury (Macrae <i>et al.</i>,
 2008)
;
_computing_publication_material
;
CRYSTALS (Betteridge <i>et al.</i>,  2003) and PLATON (Spek,
2009)
;
_computing_structure_refinement
;
CRYSTALS (Betteridge <i>et al.</i>,  2003)
;
_computing_structure_solution
;
SIR2003 (Burla <i>et al.</i>,  2005)
;
_diffrn_ambient_temperature 150
_diffrn_measured_fraction_theta_full 0.995
_diffrn_measured_fraction_theta_max 0.995
_diffrn_measurement_device Serial
_diffrn_measurement_device_type 'Bruker APEXII'
_diffrn_measurement_method 'CCD rotation images, thin slices'
_diffrn_radiation_monochromator graphite
_diffrn_radiation_type 'Mo K\a'
_diffrn_radiation_wavelength 0.71069
_diffrn_reflns_av_R_equivalents 0.031
_diffrn_reflns_limit_h_max 9
_diffrn_reflns_limit_h_min -11
_diffrn_reflns_limit_k_max 12
_diffrn_reflns_limit_k_min -11
_diffrn_reflns_limit_l_max 14
_diffrn_reflns_limit_l_min -13
_diffrn_reflns_number 8470
_diffrn_reflns_theta_full 26.936
_diffrn_reflns_theta_max 27.485
_diffrn_reflns_theta_min 1.869
_diffrn_standards_number 0
_exptl_absorpt_coefficient_mu 9.115
_exptl_absorpt_correction_T_max 0.335
_exptl_absorpt_correction_T_min 0.116
_exptl_absorpt_correction_type multi-scan
_exptl_absorpt_process_details
;
(SADABS; Bruker, 2006)
;
_exptl_crystal_colour colourless
_exptl_crystal_density_diffrn 2.213
_exptl_crystal_density_method 'not measured'
_exptl_crystal_description block
_exptl_crystal_F_000 560
_exptl_crystal_size_max 0.34
_exptl_crystal_size_mid 0.21
_exptl_crystal_size_min 0.12
_refine_diff_density_max 0.63
_refine_diff_density_min -0.48
_refine_ls_goodness_of_fit_ref 0.8477
_refine_ls_hydrogen_treatment constr
_refine_ls_matrix_type full
_refine_ls_number_parameters 218
_refine_ls_number_reflns 3064
_refine_ls_number_restraints 0
_refine_ls_R_factor_all 0.0419
_refine_ls_R_factor_gt 0.0294
_refine_ls_shift/su_max 0.0007349
_refine_ls_shift/su_mean 0.0000196
_refine_ls_structure_factor_coef Fsqd
_refine_ls_weighting_details
;
 Method, part 1, Chebychev polynomial,
 [weight] = 1.0/[A~0~*T~0~(x)+A~1~*T~1~(x) ... +A~n-1~]*T~n-1~(x)]
 where A~i~ are the Chebychev coefficients listed below and x= Fcalc/Fmax
 Method = Robust Weighting
 W = [weight] * [1-(deltaF/6*sigmaF)^2^]^2^
 A~i~ are:
 12.2 14.7 6.04
;
_refine_ls_weighting_scheme calc
_refine_ls_wR_factor_all 0.0602
_refine_ls_wR_factor_gt 0.0554
_refine_ls_wR_factor_ref 0.0528
_reflns_number_gt 3256
_reflns_number_total 4040
_reflns_threshold_expression I>3.0\s(I)
_cod_data_source_file su4025sup1.cif
_cod_data_source_block I
_cod_database_code 1543126

loop_
_symmetry_equiv_pos_as_xyz
x,y,z
-x,-y,-z

loop_
_atom_site_type_symbol
_atom_site_label
_atom_site_fract_x
_atom_site_fract_y
_atom_site_fract_z
_atom_site_U_iso_or_equiv
_atom_site_adp_type
_atom_site_occupancy
Br Br21 0.73115(5) 0.09978(5) 0.53248(4) 0.0289 Uani 1.0000
C C2 0.8164(4) 0.2686(4) 0.4435(3) 0.0187 Uani 1.0000
C C3 0.7672(5) 0.3919(4) 0.4745(3) 0.0224 Uani 1.0000
C C4 0.8284(5) 0.5151(4) 0.4102(4) 0.0217 Uani 1.0000
N N4 0.7810(4) 0.6497(4) 0.4438(3) 0.0303 Uani 1.0000
O O41 0.8408(4) 0.7582(3) 0.3882(3) 0.0405 Uani 1.0000
O O42 0.6863(5) 0.6461(4) 0.5250(3) 0.0474 Uani 1.0000
C C5 0.9344(5) 0.5165(4) 0.3171(4) 0.0221 Uani 1.0000
C C6 0.9806(4) 0.3910(4) 0.2894(3) 0.0197 Uani 1.0000
C C1 0.9253(4) 0.2614(4) 0.3505(3) 0.0173 Uani 1.0000
C C7 0.9797(5) 0.1263(4) 0.3212(4) 0.0236 Uani 1.0000
Br Br61 1.12679(6) 0.39735(5) 0.16074(4) 0.0344 Uani 1.0000
Br Br661 0.45446(5) 0.18993(4) 0.27224(4) 0.0245 Uani 1.0000
C C66 0.5718(4) 0.0850(4) 0.1767(3) 0.0185 Uani 1.0000
C C55 0.5606(4) -0.0581(4) 0.2075(4) 0.0208 Uani 1.0000
C C44 0.6430(5) -0.1374(4) 0.1372(4) 0.0206 Uani 1.0000
N N44 0.6302(4) -0.2905(3) 0.1650(3) 0.0250 Uani 1.0000
O O441 0.5369(4) -0.3445(3) 0.2432(3) 0.0360 Uani 1.0000
O O442 0.7129(4) -0.3558(3) 0.1075(3) 0.0410 Uani 1.0000
C C33 0.7364(4) -0.0797(4) 0.0402(3) 0.0194 Uani 1.0000
C C22 0.7452(4) 0.0633(4) 0.0139(3) 0.0180 Uani 1.0000
C C11 0.6644(4) 0.1508(4) 0.0807(3) 0.0173 Uani 1.0000
C C8 0.6755(5) 0.3058(4) 0.0494(4) 0.0281 Uani 1.0000
Br Br221 0.87104(5) 0.13891(4) -0.12061(4) 0.0275 Uani 1.0000
H H31 0.6928 0.3923 0.5387 0.0500 Uiso 1.0000
H H51 0.9747 0.6023 0.2728 0.0500 Uiso 1.0000
H H551 0.4975 -0.1004 0.2747 0.0500 Uiso 1.0000
H H331 0.7932 -0.1369 -0.0070 0.0500 Uiso 1.0000
H H81 0.7431 0.3316 -0.0181 0.0500 Uiso 0.5000
H H82 0.7156 0.3672 0.1185 0.0500 Uiso 0.5000
H H83 0.5738 0.3198 0.0285 0.0500 Uiso 0.5000
H H84 0.6130 0.3477 0.1045 0.0500 Uiso 0.5000
H H85 0.7816 0.3590 0.0564 0.0500 Uiso 0.5000
H H86 0.6385 0.3118 -0.0323 0.0500 Uiso 0.5000
H H71 1.0530 0.1427 0.2558 0.0500 Uiso 0.5000
H H72 1.0291 0.0972 0.3913 0.0500 Uiso 0.5000
H H73 0.8926 0.0505 0.2965 0.0500 Uiso 0.5000
H H74 0.9288 0.0504 0.3723 0.0500 Uiso 0.5000
H H75 1.0905 0.1428 0.3337 0.0500 Uiso 0.5000
H H76 0.9558 0.0976 0.2372 0.0500 Uiso 0.5000

loop_
_atom_site_aniso_label
_atom_site_aniso_U_11
_atom_site_aniso_U_22
_atom_site_aniso_U_33
_atom_site_aniso_U_12
_atom_site_aniso_U_13
_atom_site_aniso_U_23
Br21 0.0327(2) 0.0265(2) 0.0289(2) 0.00771(17) 0.01083(17) 0.01296(17)
C2 0.0211(18) 0.0186(18) 0.0155(17) 0.0026(14) -0.0028(14) 0.0031(14)
C3 0.027(2) 0.025(2) 0.0169(18) 0.0095(16) 0.0003(15) -0.0027(15)
C4 0.0235(19) 0.0186(19) 0.025(2) 0.0095(15) -0.0067(15) -0.0047(15)
N4 0.037(2) 0.0242(19) 0.033(2) 0.0169(16) -0.0093(17) -0.0098(15)
O41 0.052(2) 0.0189(16) 0.053(2) 0.0135(15) -0.0124(17) -0.0046(14)
O42 0.063(2) 0.042(2) 0.045(2) 0.0311(19) 0.0102(18) -0.0090(16)
C5 0.026(2) 0.0133(17) 0.026(2) 0.0026(15) -0.0017(16) 0.0039(15)
C6 0.0215(19) 0.0189(18) 0.0179(18) 0.0030(14) 0.0012(14) -0.0014(14)
C1 0.0169(17) 0.0166(17) 0.0190(17) 0.0055(13) -0.0024(14) -0.0023(14)
C7 0.026(2) 0.0174(19) 0.029(2) 0.0090(15) 0.0044(16) -0.0022(15)
Br61 0.0379(3) 0.0332(2) 0.0347(2) 0.01147(19) 0.0199(2) 0.01220(19)
Br661 0.0240(2) 0.0237(2) 0.0281(2) 0.01057(16) 0.00368(16) -0.00436(15)
C66 0.0188(17) 0.0168(18) 0.0198(18) 0.0044(14) -0.0006(14) -0.0067(14)
C55 0.0204(18) 0.0208(19) 0.0211(19) 0.0043(15) -0.0023(15) 0.0036(15)
C44 0.0239(19) 0.0131(17) 0.025(2) 0.0059(14) -0.0058(15) 0.0019(14)
N44 0.0322(19) 0.0147(16) 0.0287(18) 0.0071(14) -0.0044(15) 0.0028(13)
O441 0.0384(18) 0.0256(16) 0.0425(19) 0.0024(13) 0.0040(15) 0.0169(14)
O442 0.062(2) 0.0196(15) 0.048(2) 0.0205(15) 0.0084(17) 0.0045(14)
C33 0.0173(17) 0.0191(18) 0.0225(19) 0.0061(14) -0.0047(14) -0.0011(15)
C22 0.0181(17) 0.0155(17) 0.0182(18) -0.0010(14) 0.0014(14) 0.0024(14)
C11 0.0191(17) 0.0107(16) 0.0212(18) 0.0019(13) -0.0043(14) -0.0007(13)
C8 0.029(2) 0.0190(19) 0.036(2) 0.0057(17) 0.0023(18) 0.0027(17)
Br221 0.0310(2) 0.0247(2) 0.0265(2) 0.00517(16) 0.01052(17) 0.00595(16)

loop_
_atom_type_symbol
_atom_type_scat_Cromer_Mann_a1
_atom_type_scat_Cromer_Mann_a2
_atom_type_scat_Cromer_Mann_a3
_atom_type_scat_Cromer_Mann_a4
_atom_type_scat_Cromer_Mann_b1
_atom_type_scat_Cromer_Mann_b2
_atom_type_scat_Cromer_Mann_b3
_atom_type_scat_Cromer_Mann_b4
_atom_type_scat_Cromer_Mann_c
_atom_type_scat_dispersion_real
_atom_type_scat_dispersion_imag
_atom_type_scat_source
C 2.3100 1.0200 1.5886 0.8650 20.8439 10.2075 0.5687 51.6512 0.2156 0.0033 0.0016 'International Tables Vol C 4.2.6.8 and 6.1.1.4'
H 0.4930 0.3229 0.1402 0.0408 10.5109 26.1257 3.1424 57.7998 0.0030 0.0000 0.0000 'International Tables Vol C 4.2.6.8 and 6.1.1.4'
N 12.2126 3.1322 2.0125 1.1663 0.0057 9.8933 28.9975 0.5826 -11.5290 0.0061 0.0033 'International Tables Vol C 4.2.6.8 and 6.1.1.4'
O 3.0485 2.2868 1.5463 0.8670 13.2771 5.7011 0.3239 32.9089 0.2508 0.0106 0.0060 'International Tables Vol C 4.2.6.8 and 6.1.1.4'
Br 17.1789 5.2358 5.6377 3.9851 2.1723 16.5796 0.2609 41.4328 2.9557 -0.2901 2.4595 'International Tables Vol C 4.2.6.8 and 6.1.1.4'

loop_
_geom_angle_atom_site_label_1
_geom_angle_atom_site_label_2
_geom_angle_atom_site_label_3
_geom_angle
_geom_angle_publ_flag
Br21 C2 C3 117.4(3) no
Br21 C2 C1 118.9(3) no
C3 C2 C1 123.7(3) no
C2 C3 C4 117.9(4) no
C2 C3 H31 121.1 no
C4 C3 H31 121.1 no
C3 C4 N4 119.0(4) no
C3 C4 C5 122.0(3) no
N4 C4 C5 119.0(4) no
C4 N4 O41 117.6(4) no
C4 N4 O42 118.1(4) no
O41 N4 O42 124.3(4) no
C4 C5 C6 118.2(3) no
C4 C5 H51 121.0 no
C6 C5 H51 120.8 no
C5 C6 C1 123.6(3) no
C5 C6 Br61 116.9(3) no
C1 C6 Br61 119.5(3) no
C2 C1 C6 114.7(3) no
C2 C1 C7 122.4(3) no
C6 C1 C7 122.9(3) no
C1 C7 H71 109.9 no
C1 C7 H72 110.3 no
H71 C7 H72 108.9 no
C1 C7 H73 110.1 no
H71 C7 H73 108.7 no
H72 C7 H73 108.9 no
C1 C7 H74 110.3 no
H71 C7 H74 139.8 no
H72 C7 H74 57.0 no
H73 C7 H74 55.1 no
C1 C7 H75 110.1 no
H71 C7 H75 56.8 no
H72 C7 H75 55.3 no
H73 C7 H75 139.8 no
H74 C7 H75 109.1 no
C1 C7 H76 109.9 no
H71 C7 H76 54.8 no
H72 C7 H76 139.8 no
H73 C7 H76 57.0 no
H74 C7 H76 108.9 no
H75 C7 H76 108.5 no
Br661 C66 C55 116.6(3) no
Br661 C66 C11 120.5(3) no
C55 C66 C11 122.9(3) no
C66 C55 C44 117.5(3) no
C66 C55 H551 121.3 no
C44 C55 H551 121.2 no
C55 C44 N44 118.9(3) no
C55 C44 C33 122.8(3) no
N44 C44 C33 118.3(3) no
C44 N44 O441 118.1(3) no
C44 N44 O442 117.8(3) no
O441 N44 O442 124.1(3) no
C44 C33 C22 117.7(3) no
C44 C33 H331 121.2 no
C22 C33 H331 121.1 no
C33 C22 C11 123.0(3) no
C33 C22 Br221 116.9(3) no
C11 C22 Br221 120.2(3) no
C22 C11 C66 116.2(3) no
C22 C11 C8 121.8(3) no
C66 C11 C8 122.0(3) no
C11 C8 H81 110.3 no
C11 C8 H82 109.9 no
H81 C8 H82 109.1 no
C11 C8 H83 110.0 no
H81 C8 H83 109.0 no
H82 C8 H83 108.5 no
C11 C8 H84 109.9 no
H81 C8 H84 139.9 no
H82 C8 H84 55.2 no
H83 C8 H84 56.4 no
C11 C8 H85 110.1 no
H81 C8 H85 55.6 no
H82 C8 H85 56.8 no
H83 C8 H85 139.9 no
H84 C8 H85 108.8 no
C11 C8 H86 110.2 no
H81 C8 H86 56.7 no
H82 C8 H86 139.9 no
H83 C8 H86 55.5 no
H84 C8 H86 108.8 no
H85 C8 H86 109.1 no

loop_
_geom_bond_atom_site_label_1
_geom_bond_atom_site_label_2
_geom_bond_distance
_geom_bond_publ_flag
Br21 C2 1.904(4) no
C2 C3 1.377(5) no
C2 C1 1.408(5) no
C3 C4 1.384(6) no
C3 H31 0.961 no
C4 N4 1.476(5) no
C4 C5 1.380(6) no
N4 O41 1.224(5) no
N4 O42 1.213(5) no
C5 C6 1.376(5) no
C5 H51 0.957 no
C6 C1 1.406(5) no
C6 Br61 1.899(4) no
C1 C7 1.501(5) no
C7 H71 0.955 no
C7 H72 0.952 no
C7 H73 0.955 no
C7 H74 0.953 no
C7 H75 0.954 no
C7 H76 0.957 no
Br661 C66 1.892(4) no
C66 C55 1.395(5) no
C66 C11 1.398(5) no
C55 C44 1.382(5) no
C55 H551 0.961 no
C44 N44 1.476(5) no
C44 C33 1.387(5) no
N44 O441 1.225(5) no
N44 O442 1.225(5) no
C33 C22 1.385(5) no
C33 H331 0.962 no
C22 C11 1.406(5) no
C22 Br221 1.897(4) no
C11 C8 1.506(5) no
C8 H81 0.949 no
C8 H82 0.955 no
C8 H83 0.956 no
C8 H84 0.956 no
C8 H85 0.953 no
C8 H86 0.952 no

loop_
_geom_hbond_atom_site_label_D
_geom_hbond_atom_site_label_H
_geom_hbond_atom_site_label_A
_geom_hbond_site_symmetry_A
_geom_hbond_distance_DH
_geom_hbond_distance_HA
_geom_hbond_distance_DA
_geom_hbond_angle_DHA
C55 H551 Br21 2_656 0.96 2.92 3.799(5) 153

_cod_database_fobs_code 1543126
